data_4028707
loop_
_publ_author_name
'Dominik Hager'
'Christian Paulitz'
'J\"org Tiebes'
'Peter Mayer'
'Dirk Trauner'

_publ_section_title
;
 Total Synthesis of Herbicidin C and Aureonuclemycin: Impasses and New
 Avenues
;
_journal_name_full 'Journal of Organic Chemistry'
_journal_page_first 10784
_journal_page_last 10801
_journal_paper_doi 10.1021/jo401706r
_journal_volume 78
_journal_year 2013
_chemical_absolute_configuration ad
_chemical_formula_moiety 'C14 H21 Br O7'
_chemical_formula_sum 'C14 H21 Br O7'
_chemical_formula_weight 381.216
_space_group_IT_number 4
_symmetry_cell_setting monoclinic
_symmetry_Int_Tables_number 4
_symmetry_space_group_name_Hall 'P 2yb'
_symmetry_space_group_name_H-M 'P 1 21 1'
_atom_sites_solution_hydrogens geom
_atom_sites_solution_primary direct
_atom_sites_solution_secondary difmap
_audit_block_code C14H21BrO7_no182_trauner
_audit_creation_date
;
'Thu Sep 24 12:58:04 2009'
;
_audit_creation_method 'form98_non/compatible with shelxl97-2'
_audit_update_record 24-Sep-09
_cell_angle_alpha 90.00
_cell_angle_beta 97.090(3)
_cell_angle_gamma 90.00
_cell_formula_units_Z 4
_cell_length_a 13.1405(5)
_cell_length_b 9.1003(3)
_cell_length_c 14.1366(4)
_cell_measurement_reflns_used 3075
_cell_measurement_temperature 173(2)
_cell_measurement_theta_max 26.2484
_cell_measurement_theta_min 4.2346
_cell_volume 1677.56(10)
_computing_cell_refinement
;
CrysAlisPro, Oxford Diffraction Ltd.,
Version 1.171.33.41 (release 06-05-2009 CrysAlis171 .NET)
(compiled May 6 2009,17:20:42)
;
_computing_data_collection
;
CrysAlisPro, Oxford Diffraction Ltd.,
Version 1.171.33.41 (release 06-05-2009 CrysAlis171 .NET)
(compiled May 6 2009,17:20:42)
;
_computing_data_reduction
;
CrysAlisPro, Oxford Diffraction Ltd.,
Version 1.171.33.41 (release 06-05-2009 CrysAlis171 .NET)
(compiled May 6 2009,17:20:42)
;
_computing_structure_refinement 'SHELXL-97 (G. M. Sheldrick. University of G\"ottingen, 97-2 version)'
_computing_structure_solution
;
A. Altomare, M. C. Burla, M. Camalli, G. L. Cascarano, C. Giacovazzo, A.
Guagliardi, A. G. G. Moliterni, G. Polidori, R. Spagna: SIR97: a new tool for
crystal structure determination and refinement; J. Appl. Crystallogr. 1999,
32, 115-119.
;
_diffrn_ambient_temperature 173(2)
_diffrn_detector_area_resol_mean 15.9809
_diffrn_measured_fraction_theta_full 0.991
_diffrn_measured_fraction_theta_max 0.991
_diffrn_measurement_details
;
1 omega -52.00 53.00 1.0000 11.0000
omega____ theta____ kappa____ phi______ frames
- -20.7306 38.0000 -180.0000 105

2 omega -45.00 54.00 1.0000 11.0000
omega____ theta____ kappa____ phi______ frames
- 20.8868 -77.0000 30.0000 99

3 omega 22.00 54.00 1.0000 11.0000
omega____ theta____ kappa____ phi______ frames
- 20.8868 -77.0000 150.0000 32

;
_diffrn_measurement_device 'CCD camera on \k-goniostat'
_diffrn_measurement_device_type 'Oxford XCalibur'
_diffrn_measurement_method omega-scans
_diffrn_orient_matrix_UB_11 -0.0442452767
_diffrn_orient_matrix_UB_12 -0.0401736032
_diffrn_orient_matrix_UB_13 0.0083569452
_diffrn_orient_matrix_UB_21 -0.0290235150
_diffrn_orient_matrix_UB_22 0.0659243433
_diffrn_orient_matrix_UB_23 -0.0028823985
_diffrn_orient_matrix_UB_31 -0.0125140324
_diffrn_orient_matrix_UB_32 -0.0106634658
_diffrn_orient_matrix_UB_33 -0.0497951598
_diffrn_radiation_collimation '0.5 mm collimator'
_diffrn_radiation_monochromator graphite
_diffrn_radiation_source 'fine-focus sealed tube'
_diffrn_radiation_type MoK\a
_diffrn_radiation_wavelength 0.71073
_diffrn_reflns_av_R_equivalents 0.0251
_diffrn_reflns_av_sigmaI/netI 0.0887
_diffrn_reflns_limit_h_max 15
_diffrn_reflns_limit_h_min -16
_diffrn_reflns_limit_k_max 11
_diffrn_reflns_limit_k_min -10
_diffrn_reflns_limit_l_max 10
_diffrn_reflns_limit_l_min -17
_diffrn_reflns_number 6923
_diffrn_reflns_theta_full 26.33
_diffrn_reflns_theta_max 26.33
_diffrn_reflns_theta_min 4.24
_diffrn_source_current 40_mA
_diffrn_source_power 2.00_kW
_diffrn_source_type 'Spellman generator'
_diffrn_source_voltage 50_kV
_exptl_absorpt_coefficient_mu 2.480
_exptl_absorpt_correction_T_max 1.00000
_exptl_absorpt_correction_T_min 0.77095
_exptl_absorpt_correction_type multi-scan
_exptl_absorpt_process_details
;
CrysAlisPro, Oxford Diffraction Ltd.,
Version 1.171.33.41 (release 06-05-2009 CrysAlis171 .NET)
(compiled May 6 2009,17:20:42)
empirical absorption correction using spherical harmonics,
implemented in SCALE3 ABSPACK scaling algorithm.
;
_exptl_crystal_colour colourless
_exptl_crystal_density_diffrn 1.50942(9)
_exptl_crystal_description platelet
_exptl_crystal_F_000 784
_exptl_crystal_size_max 0.30
_exptl_crystal_size_mid 0.23
_exptl_crystal_size_min 0.10
_refine_diff_density_max 1.125
_refine_diff_density_min -0.393
_refine_diff_density_rms 0.069
_refine_ls_abs_structure_details 'Flack H D (1983), Acta Cryst. A39, 876-881'
_refine_ls_abs_structure_Flack 0.016(9)
_refine_ls_extinction_method none
_refine_ls_goodness_of_fit_ref 0.869
_refine_ls_hydrogen_treatment constr
_refine_ls_matrix_type full
_refine_ls_number_parameters 405
_refine_ls_number_reflns 5174
_refine_ls_number_restraints 1
_refine_ls_restrained_S_all 0.869
_refine_ls_R_factor_all 0.0617
_refine_ls_R_factor_gt 0.0397
_refine_ls_shift/su_max 0.001
_refine_ls_shift/su_mean 0.000
_refine_ls_structure_factor_coef Fsqd
_refine_ls_weighting_details 'calc w=1/[\s^2^(Fo^2^)+(0.0373P)^2^+0.0000P] where P=(Fo^2^+2Fc^2^)/3'
_refine_ls_weighting_scheme calc
_refine_ls_wR_factor_gt 0.0757
_refine_ls_wR_factor_ref 0.0788
_reflns_number_gt 3547
_reflns_number_total 5174
_reflns_threshold_expression >2sigma(I)
_cod_data_source_file jo401706r_si_002_2.cif
_cod_data_source_block no182
_cod_original_sg_symbol_H-M 'P 21'
_cod_database_code 4028707

loop_
_symmetry_equiv_pos_as_xyz
'x, y, z'
'-x, y+1/2, -z'

loop_
_atom_site_label
_atom_site_type_symbol
_atom_site_fract_x
_atom_site_fract_y
_atom_site_fract_z
_atom_site_U_iso_or_equiv
_atom_site_adp_type
_atom_site_occupancy
_atom_site_symmetry_multiplicity
_atom_site_calc_flag
_atom_site_refinement_flags
Br1 Br 0.16956(4) 0.77834(7) 1.25673(4) 0.04324(17) Uani 1 1 d .
Br2 Br 0.18273(5) 1.08646(6) 1.72633(4) 0.04511(18) Uani 1 1 d .
O1 O 0.3050(2) 0.8138(3) 1.44270(19) 0.0218(8) Uani 1 1 d .
O2 O 0.2706(3) 1.0541(4) 1.4594(2) 0.0322(10) Uani 1 1 d .
O3 O 0.4601(3) 0.8590(3) 1.6712(2) 0.0246(8) Uani 1 1 d .
O4 O 0.5386(3) 0.6403(3) 1.65892(19) 0.0242(8) Uani 1 1 d .
O5 O 0.4100(2) 0.5714(4) 1.5397(2) 0.0234(7) Uani 1 1 d .
O6 O 0.1376(3) 0.6257(4) 1.5473(3) 0.0448(11) Uani 1 1 d .
O7 O 0.1504(3) 0.4041(4) 1.6192(3) 0.0500(11) Uani 1 1 d .
O8 O 0.2935(2) 0.7926(4) 1.92616(18) 0.0215(7) Uani 1 1 d .
O9 O 0.2585(3) 1.0307(4) 1.9438(3) 0.0390(11) Uani 1 1 d .
O10 O 0.4266(2) 0.8445(3) 2.1640(2) 0.0227(8) Uani 1 1 d .
O11 O 0.5235(3) 0.6422(3) 2.15365(19) 0.0241(8) Uani 1 1 d .
O12 O 0.4076(2) 0.5602(4) 2.0272(2) 0.0220(8) Uani 1 1 d .
O13 O 0.1311(3) 0.5684(4) 2.0162(3) 0.0430(10) Uani 1 1 d .
O14 O 0.1511(4) 0.3325(5) 2.0617(4) 0.0770(16) Uani 1 1 d .
C1 C 0.2491(4) 0.9464(5) 1.3038(3) 0.0282(13) Uani 1 1 d .
H1A H 0.3139 0.9476 1.2748 0.034 Uiso 1 1 calc R
H1B H 0.2106 1.0368 1.2834 0.034 Uiso 1 1 calc R
C2 C 0.2742(4) 0.9484(6) 1.4113(3) 0.0212(12) Uani 1 1 d .
C3 C 0.3292(3) 0.7978(5) 1.5452(3) 0.0181(10) Uani 1 1 d .
H3 H 0.2856 0.8619 1.5813 0.022 Uiso 1 1 calc R
C4 C 0.4425(4) 0.8252(5) 1.5724(3) 0.0198(12) Uani 1 1 d .
H4 H 0.4711 0.9004 1.5314 0.024 Uiso 1 1 calc R
C5 C 0.5466(4) 0.7768(6) 1.7115(3) 0.0249(11) Uani 1 1 d .
C6 C 0.6453(4) 0.8544(6) 1.6986(4) 0.0361(14) Uani 1 1 d .
H6A H 0.6448 0.8819 1.6315 0.054 Uiso 1 1 calc R
H6B H 0.7034 0.7887 1.7175 0.054 Uiso 1 1 calc R
H6C H 0.6520 0.9430 1.7383 0.054 Uiso 1 1 calc R
C7 C 0.5349(4) 0.7427(6) 1.8146(3) 0.0325(14) Uani 1 1 d .
H7A H 0.5882 0.6731 1.8401 0.049 Uiso 1 1 calc R
H7B H 0.4672 0.6993 1.8182 0.049 Uiso 1 1 calc R
H7C H 0.5416 0.8335 1.8520 0.049 Uiso 1 1 calc R
C8 C 0.4916(4) 0.6711(5) 1.5656(3) 0.0190(11) Uani 1 1 d .
H8 H 0.5425 0.6700 1.5185 0.023 Uiso 1 1 calc R
C9 C 0.3179(4) 0.6355(5) 1.5678(3) 0.0245(12) Uani 1 1 d .
H9 H 0.3191 0.6240 1.6383 0.029 Uiso 1 1 calc R
C10 C 0.2255(4) 0.5577(6) 1.5190(4) 0.0301(13) Uani 1 1 d .
H10 H 0.2243 0.5653 1.4483 0.036 Uiso 1 1 calc R
C11 C 0.0798(5) 0.5176(7) 1.5901(5) 0.0481(17) Uani 1 1 d .
C12 C -0.0088(5) 0.4660(8) 1.5205(5) 0.067(2) Uani 1 1 d .
H12A H 0.0168 0.4312 1.4622 0.101 Uiso 1 1 calc R
H12B H -0.0566 0.5475 1.5050 0.101 Uiso 1 1 calc R
H12C H -0.0442 0.3855 1.5490 0.101 Uiso 1 1 calc R
C13 C 0.0459(6) 0.5832(10) 1.6806(5) 0.079(2) Uani 1 1 d .
H13A H 0.0025 0.6692 1.6640 0.119 Uiso 1 1 calc R
H13B H 0.1064 0.6128 1.7239 0.119 Uiso 1 1 calc R
H13C H 0.0071 0.5096 1.7119 0.119 Uiso 1 1 calc R
C14 C 0.2175(4) 0.3982(6) 1.5475(4) 0.0369(14) Uani 1 1 d .
H14A H 0.1881 0.3374 1.4927 0.044 Uiso 1 1 calc R
H14B H 0.2853 0.3581 1.5732 0.044 Uiso 1 1 calc R
C15 C 0.2582(5) 0.9240(6) 1.7857(3) 0.0363(15) Uani 1 1 d .
H15A H 0.2233 0.8314 1.7641 0.044 Uiso 1 1 calc R
H15B H 0.3275 0.9226 1.7651 0.044 Uiso 1 1 calc R
C16 C 0.2685(4) 0.9311(6) 1.8943(3) 0.0221(12) Uani 1 1 d .
C17 C 0.3091(3) 0.7732(6) 2.0283(3) 0.0188(10) Uani 1 1 d .
H17 H 0.2576 0.8275 2.0614 0.023 Uiso 1 1 calc R
C18 C 0.4203(4) 0.8161(5) 2.0650(3) 0.0216(12) Uani 1 1 d .
H18 H 0.4473 0.8982 2.0282 0.026 Uiso 1 1 calc R
C19 C 0.5180(4) 0.7745(5) 2.2079(3) 0.0227(11) Uani 1 1 d .
C20 C 0.6112(4) 0.8718(5) 2.1981(3) 0.0284(12) Uani 1 1 d .
H20A H 0.6124 0.8973 2.1309 0.043 Uiso 1 1 calc R
H20B H 0.6740 0.8186 2.2217 0.043 Uiso 1 1 calc R
H20C H 0.6067 0.9618 2.2354 0.043 Uiso 1 1 calc R
C21 C 0.5062(4) 0.7374(5) 2.3095(3) 0.0265(13) Uani 1 1 d .
H21A H 0.5594 0.6671 2.3342 0.040 Uiso 1 1 calc R
H21B H 0.4384 0.6939 2.3124 0.040 Uiso 1 1 calc R
H21C H 0.5129 0.8271 2.3481 0.040 Uiso 1 1 calc R
C22 C 0.4799(4) 0.6710(5) 2.0593(3) 0.0190(11) Uani 1 1 d .
H22 H 0.5340 0.6805 2.0157 0.023 Uiso 1 1 calc R
C23 C 0.3089(4) 0.6099(5) 2.0475(3) 0.0204(11) Uani 1 1 d .
H23 H 0.3036 0.5936 2.1166 0.024 Uiso 1 1 calc R
C24 C 0.2266(4) 0.5212(5) 1.9892(4) 0.0270(13) Uani 1 1 d .
H24 H 0.2285 0.5399 1.9197 0.032 Uiso 1 1 calc R
C25 C 0.0725(5) 0.4435(6) 2.0368(4) 0.0440(16) Uani 1 1 d .
C26 C -0.0031(6) 0.4010(9) 1.9566(5) 0.094(3) Uani 1 1 d .
H26A H 0.0324 0.3690 1.9032 0.140 Uiso 1 1 calc R
H26B H -0.0471 0.4852 1.9369 0.140 Uiso 1 1 calc R
H26C H -0.0452 0.3201 1.9761 0.140 Uiso 1 1 calc R
C27 C 0.0251(7) 0.4671(9) 2.1249(5) 0.092(3) Uani 1 1 d .
H27A H -0.0310 0.5381 2.1126 0.138 Uiso 1 1 calc R
H27B H 0.0767 0.5051 2.1749 0.138 Uiso 1 1 calc R
H27C H -0.0019 0.3737 2.1457 0.138 Uiso 1 1 calc R
C28 C 0.2284(4) 0.3577(6) 2.0085(4) 0.0400(16) Uani 1 1 d .
H28A H 0.2174 0.3018 1.9480 0.048 Uiso 1 1 calc R
H28B H 0.2951 0.3281 2.0437 0.048 Uiso 1 1 calc R

loop_
_atom_site_aniso_label
_atom_site_aniso_U_11
_atom_site_aniso_U_22
_atom_site_aniso_U_33
_atom_site_aniso_U_23
_atom_site_aniso_U_13
_atom_site_aniso_U_12
Br1 0.0416(4) 0.0530(4) 0.0329(3) -0.0074(3) -0.0042(2) -0.0060(3)
Br2 0.0418(4) 0.0516(4) 0.0399(3) 0.0178(3) -0.0031(3) 0.0042(4)
O1 0.032(2) 0.015(2) 0.0181(15) 0.0053(14) 0.0012(14) 0.0045(16)
O2 0.046(3) 0.025(2) 0.0267(19) 0.0004(18) 0.0080(17) 0.0098(19)
O3 0.032(2) 0.0183(18) 0.0227(17) -0.0039(15) -0.0004(15) 0.0032(16)
O4 0.031(2) 0.021(2) 0.0197(16) -0.0008(14) 0.0023(15) 0.0006(16)
O5 0.0228(19) 0.0184(18) 0.0290(16) -0.0008(17) 0.0037(14) 0.0000(17)
O6 0.026(2) 0.042(3) 0.068(3) 0.019(2) 0.012(2) 0.0052(19)
O7 0.042(3) 0.041(3) 0.067(3) 0.019(2) 0.009(2) -0.002(2)
O8 0.0284(19) 0.0162(18) 0.0200(15) 0.0021(16) 0.0030(13) 0.0042(17)
O9 0.066(3) 0.022(2) 0.030(2) -0.0008(17) 0.010(2) 0.0086(19)
O10 0.025(2) 0.0237(19) 0.0186(16) -0.0053(14) 0.0010(14) 0.0069(16)
O11 0.027(2) 0.021(2) 0.0225(17) -0.0029(14) -0.0024(15) 0.0043(15)
O12 0.0194(19) 0.0185(19) 0.0282(17) -0.0066(15) 0.0028(14) 0.0024(16)
O13 0.017(2) 0.033(2) 0.079(3) -0.009(2) 0.0041(18) -0.001(2)
O14 0.075(4) 0.044(3) 0.122(4) 0.020(3) 0.053(3) -0.005(3)
C1 0.033(4) 0.022(3) 0.028(3) 0.008(2) -0.002(2) -0.002(3)
C2 0.011(3) 0.027(3) 0.027(3) 0.004(3) 0.009(2) -0.003(2)
C3 0.026(3) 0.016(3) 0.013(2) 0.000(2) 0.0073(18) 0.005(2)
C4 0.033(3) 0.013(3) 0.015(2) -0.001(2) 0.009(2) -0.002(2)
C5 0.033(3) 0.015(3) 0.026(2) 0.002(3) 0.001(2) 0.001(3)
C6 0.039(4) 0.029(3) 0.040(3) 0.001(3) 0.006(3) -0.010(3)
C7 0.041(4) 0.032(3) 0.023(2) -0.001(2) -0.004(2) 0.004(3)
C8 0.021(3) 0.020(3) 0.017(2) -0.003(2) 0.004(2) 0.000(2)
C9 0.027(3) 0.026(3) 0.021(2) 0.002(2) 0.005(2) 0.005(2)
C10 0.026(3) 0.027(3) 0.036(3) 0.008(3) 0.001(2) 0.001(3)
C11 0.032(4) 0.052(4) 0.062(4) 0.008(3) 0.014(3) 0.000(3)
C12 0.028(4) 0.068(5) 0.102(6) -0.002(4) -0.004(4) -0.003(4)
C13 0.068(5) 0.097(6) 0.079(5) -0.006(5) 0.035(4) -0.008(5)
C14 0.026(3) 0.024(3) 0.058(4) 0.002(3) -0.005(3) 0.001(3)
C15 0.048(4) 0.036(4) 0.025(3) 0.009(3) 0.007(3) 0.008(3)
C16 0.017(3) 0.023(3) 0.026(3) 0.002(3) 0.004(2) 0.001(2)
C17 0.022(3) 0.020(3) 0.016(2) -0.004(2) 0.0065(18) 0.002(2)
C18 0.027(3) 0.018(3) 0.020(2) 0.001(2) 0.003(2) 0.002(2)
C19 0.030(3) 0.017(3) 0.020(2) -0.006(3) 0.0021(19) 0.000(3)
C20 0.030(3) 0.026(3) 0.029(3) 0.003(2) 0.003(2) -0.003(3)
C21 0.031(3) 0.025(3) 0.024(2) -0.002(2) 0.008(2) -0.001(2)
C22 0.020(3) 0.019(3) 0.019(2) 0.004(2) 0.006(2) 0.001(2)
C23 0.021(3) 0.019(3) 0.021(2) 0.002(2) 0.0043(19) 0.002(2)
C24 0.022(3) 0.027(3) 0.032(3) 0.001(2) 0.002(2) 0.000(2)
C25 0.035(4) 0.032(4) 0.068(4) -0.009(3) 0.017(3) -0.008(3)
C26 0.073(6) 0.113(7) 0.091(6) -0.027(5) -0.006(5) -0.061(5)
C27 0.086(7) 0.103(7) 0.100(6) -0.022(5) 0.059(5) -0.016(6)
C28 0.022(3) 0.025(3) 0.072(4) -0.005(3) 0.001(3) -0.002(3)

loop_
_atom_type_symbol
_atom_type_description
_atom_type_scat_dispersion_real
_atom_type_scat_dispersion_imag
_atom_type_scat_source
C C 0.0033 0.0016 'International Tables Vol C Tables 4.2.6.8 and 6.1.1.4'
H H 0.0000 0.0000 'International Tables Vol C Tables 4.2.6.8 and 6.1.1.4'
O O 0.0106 0.0060 'International Tables Vol C Tables 4.2.6.8 and 6.1.1.4'
Br Br -0.2901 2.4595 'International Tables Vol C Tables 4.2.6.8 and 6.1.1.4'

loop_
_geom_angle_atom_site_label_1
_geom_angle_atom_site_label_2
_geom_angle_atom_site_label_3
_geom_angle
C2 O1 C3 116.1(4)
C5 O3 C4 107.8(3)
C8 O4 C5 107.8(3)
C8 O5 C9 107.7(3)
C10 O6 C11 108.4(4)
C11 O7 C14 105.1(4)
C16 O8 C17 116.2(4)
C18 O10 C19 106.8(3)
C22 O11 C19 108.0(3)
C22 O12 C23 107.4(3)
C24 O13 C25 109.4(4)
C28 O14 C25 107.8(5)
C2 C1 Br1 113.5(3)
C2 C1 H1A 108.9
Br1 C1 H1A 108.9
C2 C1 H1B 108.9
Br1 C1 H1B 108.9
H1A C1 H1B 107.7
O2 C2 O1 125.5(4)
O2 C2 C1 124.6(5)
O1 C2 C1 109.8(4)
O1 C3 C4 109.0(4)
O1 C3 C9 106.9(3)
C4 C3 C9 103.0(4)
O1 C3 H3 112.5
C4 C3 H3 112.5
C9 C3 H3 112.5
O3 C4 C3 108.8(4)
O3 C4 C8 103.8(3)
C3 C4 C8 103.9(4)
O3 C4 H4 113.2
C3 C4 H4 113.2
C8 C4 H4 113.2
O3 C5 O4 104.1(3)
O3 C5 C6 111.3(4)
O4 C5 C6 110.4(4)
O3 C5 C7 108.8(4)
O4 C5 C7 108.0(4)
C6 C5 C7 113.8(4)
C5 C6 H6A 109.5
C5 C6 H6B 109.5
H6A C6 H6B 109.5
C5 C6 H6C 109.5
H6A C6 H6C 109.5
H6B C6 H6C 109.5
C5 C7 H7A 109.5
C5 C7 H7B 109.5
H7A C7 H7B 109.5
C5 C7 H7C 109.5
H7A C7 H7C 109.5
H7B C7 H7C 109.5
O4 C8 O5 110.1(3)
O4 C8 C4 105.0(3)
O5 C8 C4 106.7(4)
O4 C8 H8 111.6
O5 C8 H8 111.6
C4 C8 H8 111.6
O5 C9 C10 110.0(4)
O5 C9 C3 103.2(4)
C10 C9 C3 117.2(4)
O5 C9 H9 108.7
C10 C9 H9 108.7
C3 C9 H9 108.7
O6 C10 C9 107.9(4)
O6 C10 C14 105.0(4)
C9 C10 C14 114.3(4)
O6 C10 H10 109.8
C9 C10 H10 109.8
C14 C10 H10 109.8
O7 C11 O6 105.2(5)
O7 C11 C12 112.9(6)
O6 C11 C12 110.5(5)
O7 C11 C13 106.8(6)
O6 C11 C13 108.2(5)
C12 C11 C13 112.8(6)
C11 C12 H12A 109.5
C11 C12 H12B 109.5
H12A C12 H12B 109.5
C11 C12 H12C 109.5
H12A C12 H12C 109.5
H12B C12 H12C 109.5
C11 C13 H13A 109.5
C11 C13 H13B 109.5
H13A C13 H13B 109.5
C11 C13 H13C 109.5
H13A C13 H13C 109.5
H13B C13 H13C 109.5
O7 C14 C10 102.9(4)
O7 C14 H14A 111.2
C10 C14 H14A 111.2
O7 C14 H14B 111.2
C10 C14 H14B 111.2
H14A C14 H14B 109.1
C16 C15 Br2 112.6(4)
C16 C15 H15A 109.1
Br2 C15 H15A 109.1
C16 C15 H15B 109.1
Br2 C15 H15B 109.1
H15A C15 H15B 107.8
O9 C16 O8 124.1(4)
O9 C16 C15 129.5(5)
O8 C16 C15 106.3(4)
O8 C17 C23 107.2(4)
O8 C17 C18 108.6(4)
C23 C17 C18 102.2(4)
O8 C17 H17 112.7
C23 C17 H17 112.7
C18 C17 H17 112.7
O10 C18 C17 108.4(4)
O10 C18 C22 103.9(3)
C17 C18 C22 103.4(4)
O10 C18 H18 113.4
C17 C18 H18 113.4
C22 C18 H18 113.4
O10 C19 O11 103.7(3)
O10 C19 C21 109.5(4)
O11 C19 C21 109.9(4)
O10 C19 C20 109.9(4)
O11 C19 C20 110.1(4)
C21 C19 C20 113.2(4)
C19 C20 H20A 109.5
C19 C20 H20B 109.5
H20A C20 H20B 109.5
C19 C20 H20C 109.5
H20A C20 H20C 109.5
H20B C20 H20C 109.5
C19 C21 H21A 109.5
C19 C21 H21B 109.5
H21A C21 H21B 109.5
C19 C21 H21C 109.5
H21A C21 H21C 109.5
H21B C21 H21C 109.5
O11 C22 O12 110.3(3)
O11 C22 C18 105.0(3)
O12 C22 C18 107.5(4)
O11 C22 H22 111.3
O12 C22 H22 111.3
C18 C22 H22 111.3
O12 C23 C24 109.1(4)
O12 C23 C17 104.6(4)
C24 C23 C17 116.4(4)
O12 C23 H23 108.8
C24 C23 H23 108.8
C17 C23 H23 108.8
O13 C24 C23 106.8(4)
O13 C24 C28 104.1(4)
C23 C24 C28 115.6(4)
O13 C24 H24 110.0
C23 C24 H24 110.0
C28 C24 H24 110.0
O13 C25 O14 102.6(4)
O13 C25 C26 112.7(5)
O14 C25 C26 113.4(6)
O13 C25 C27 110.6(5)
O14 C25 C27 104.9(6)
C26 C25 C27 112.0(6)
C25 C26 H26A 109.5
C25 C26 H26B 109.5
H26A C26 H26B 109.5
C25 C26 H26C 109.5
H26A C26 H26C 109.5
H26B C26 H26C 109.5
C25 C27 H27A 109.5
C25 C27 H27B 109.5
H27A C27 H27B 109.5
C25 C27 H27C 109.5
H27A C27 H27C 109.5
H27B C27 H27C 109.5
O14 C28 C24 105.7(5)
O14 C28 H28A 110.6
C24 C28 H28A 110.6
O14 C28 H28B 110.6
C24 C28 H28B 110.6
H28A C28 H28B 108.7

loop_
_geom_bond_atom_site_label_1
_geom_bond_atom_site_label_2
_geom_bond_distance
Br1 C1 1.924(5)
Br2 C15 1.915(5)
O1 C2 1.348(6)
O1 C3 1.452(5)
O2 C2 1.182(5)
O3 C5 1.420(5)
O3 C4 1.420(5)
O4 C8 1.414(5)
O4 C5 1.444(5)
O5 C8 1.418(5)
O5 C9 1.443(5)
O6 C10 1.411(6)
O6 C11 1.423(7)
O7 C11 1.416(7)
O7 C14 1.424(7)
O8 C16 1.365(6)
O8 C17 1.444(4)
O9 C16 1.162(6)
O10 C18 1.415(5)
O10 C19 1.432(5)
O11 C22 1.410(5)
O11 C19 1.433(5)
O12 C22 1.421(5)
O12 C23 1.435(5)
O13 C24 1.422(6)
O13 C25 1.423(7)
O14 C28 1.356(7)
O14 C25 1.457(7)
C1 C2 1.514(6)
C1 H1A 0.9900
C1 H1B 0.9900
C3 C4 1.511(7)
C3 C9 1.522(7)
C3 H3 1.0000
C4 C8 1.552(6)
C4 H4 1.0000
C5 C6 1.508(7)
C5 C7 1.517(6)
C6 H6A 0.9800
C6 H6B 0.9800
C6 H6C 0.9800
C7 H7A 0.9800
C7 H7B 0.9800
C7 H7C 0.9800
C8 H8 1.0000
C9 C10 1.498(7)
C9 H9 1.0000
C10 C14 1.513(7)
C10 H10 1.0000
C11 C12 1.503(9)
C11 C13 1.527(8)
C12 H12A 0.9800
C12 H12B 0.9800
C12 H12C 0.9800
C13 H13A 0.9800
C13 H13B 0.9800
C13 H13C 0.9800
C14 H14A 0.9900
C14 H14B 0.9900
C15 C16 1.526(6)
C15 H15A 0.9900
C15 H15B 0.9900
C17 C23 1.511(7)
C17 C18 1.539(6)
C17 H17 1.0000
C18 C22 1.542(6)
C18 H18 1.0000
C19 C21 1.503(6)
C19 C20 1.531(6)
C20 H20A 0.9800
C20 H20B 0.9800
C20 H20C 0.9800
C21 H21A 0.9800
C21 H21B 0.9800
C21 H21C 0.9800
C22 H22 1.0000
C23 C24 1.510(6)
C23 H23 1.0000
C24 C28 1.513(7)
C24 H24 1.0000
C25 C26 1.465(8)
C25 C27 1.475(8)
C26 H26A 0.9800
C26 H26B 0.9800
C26 H26C 0.9800
C27 H27A 0.9800
C27 H27B 0.9800
C27 H27C 0.9800
C28 H28A 0.9900
C28 H28B 0.9900

loop_
_geom_torsion_atom_site_label_1
_geom_torsion_atom_site_label_2
_geom_torsion_atom_site_label_3
_geom_torsion_atom_site_label_4
_geom_torsion
C3 O1 C2 O2 4.1(7)
C3 O1 C2 C1 -178.4(4)
Br1 C1 C2 O2 -137.9(5)
Br1 C1 C2 O1 44.5(5)
C2 O1 C3 C4 -92.5(5)
C2 O1 C3 C9 156.8(4)
C5 O3 C4 C3 134.5(4)
C5 O3 C4 C8 24.3(5)
O1 C3 C4 O3 160.4(3)
C9 C3 C4 O3 -86.3(4)
O1 C3 C4 C8 -89.5(4)
C9 C3 C4 C8 23.8(4)
C4 O3 C5 O4 -34.8(4)
C4 O3 C5 C6 84.2(5)
C4 O3 C5 C7 -149.7(4)
C8 O4 C5 O3 31.4(4)
C8 O4 C5 C6 -88.1(4)
C8 O4 C5 C7 146.9(4)
C5 O4 C8 O5 -130.6(4)
C5 O4 C8 C4 -16.2(4)
C9 O5 C8 O4 90.3(4)
C9 O5 C8 C4 -23.1(4)
O3 C4 C8 O4 -4.7(5)
C3 C4 C8 O4 -118.4(4)
O3 C4 C8 O5 112.1(4)
C3 C4 C8 O5 -1.6(4)
C8 O5 C9 C10 164.3(4)
C8 O5 C9 C3 38.5(4)
O1 C3 C9 O5 76.8(4)
C4 C3 C9 O5 -38.0(4)
O1 C3 C9 C10 -44.2(5)
C4 C3 C9 C10 -159.0(4)
C11 O6 C10 C9 -122.1(5)
C11 O6 C10 C14 0.2(6)
O5 C9 C10 O6 -179.0(3)
C3 C9 C10 O6 -61.6(5)
O5 C9 C10 C14 64.7(5)
C3 C9 C10 C14 -178.0(4)
C14 O7 C11 O6 -35.8(6)
C14 O7 C11 C12 84.7(6)
C14 O7 C11 C13 -150.7(5)
C10 O6 C11 O7 21.6(6)
C10 O6 C11 C12 -100.5(5)
C10 O6 C11 C13 135.5(5)
C11 O7 C14 C10 35.0(5)
O6 C10 C14 O7 -21.5(5)
C9 C10 C14 O7 96.5(5)
C17 O8 C16 O9 -0.8(7)
C17 O8 C16 C15 178.9(4)
Br2 C15 C16 O9 -18.9(8)
Br2 C15 C16 O8 161.4(3)
C16 O8 C17 C23 165.9(4)
C16 O8 C17 C18 -84.3(5)
C19 O10 C18 C17 135.9(4)
C19 O10 C18 C22 26.4(4)
O8 C17 C18 O10 160.8(4)
C23 C17 C18 O10 -86.1(4)
O8 C17 C18 C22 -89.3(4)
C23 C17 C18 C22 23.8(4)
C18 O10 C19 O11 -36.2(4)
C18 O10 C19 C21 -153.5(4)
C18 O10 C19 C20 81.5(4)
C22 O11 C19 O10 31.7(4)
C22 O11 C19 C21 148.6(4)
C22 O11 C19 C20 -85.9(4)
C19 O11 C22 O12 -130.9(4)
C19 O11 C22 C18 -15.4(5)
C23 O12 C22 O11 92.4(4)
C23 O12 C22 C18 -21.6(4)
O10 C18 C22 O11 -6.7(5)
C17 C18 C22 O11 -120.0(4)
O10 C18 C22 O12 110.7(4)
C17 C18 C22 O12 -2.5(4)
C22 O12 C23 C24 162.8(4)
C22 O12 C23 C17 37.6(4)
O8 C17 C23 O12 76.6(4)
C18 C17 C23 O12 -37.5(4)
O8 C17 C23 C24 -43.9(5)
C18 C17 C23 C24 -158.0(4)
C25 O13 C24 C23 -130.7(4)
C25 O13 C24 C28 -7.9(5)
O12 C23 C24 O13 176.5(4)
C17 C23 C24 O13 -65.5(5)
O12 C23 C24 C28 61.2(5)
C17 C23 C24 C28 179.3(4)
C24 O13 C25 O14 24.3(6)
C24 O13 C25 C26 -98.0(6)
C24 O13 C25 C27 135.8(6)
C28 O14 C25 O13 -33.3(6)
C28 O14 C25 C26 88.5(6)
C28 O14 C25 C27 -148.9(5)
C25 O14 C28 C24 28.7(6)
O13 C24 C28 O14 -13.0(6)
C23 C24 C28 O14 103.7(6)
